data_4329402
loop_
_publ_author_name
'Scott R. Daly'
'Brian J. Bellott'
'Mark A. Nesbit'
'Gregory S. Girolami'

_publ_section_title
;
 Synthesis and Structural Diversity of Barium
 (N,N-Dimethylamino)diboranates
;
_journal_name_full 'Inorganic Chemistry'
_journal_page_first 6449
_journal_page_last 6459
_journal_paper_doi 10.1021/ic2016879
_journal_volume 51
_journal_year 2012
_chemical_formula_sum 'C24 H64 B4 Ba N2 O8'
_chemical_formula_weight 689.35
_chemical_name_systematic
; 
 ? 
;
_space_group_IT_number 62
_symmetry_cell_setting orthorhombic
_symmetry_space_group_name_Hall '-P 2ac 2n'
_symmetry_space_group_name_H-M 'P n m a'
_atom_sites_solution_hydrogens geom
_atom_sites_solution_primary direct
_atom_sites_solution_secondary difmap
_audit_creation_method SHELXL-97
_cell_angle_alpha 90.00
_cell_angle_beta 90.00
_cell_angle_gamma 90.00
_cell_formula_units_Z 4
_cell_length_a 10.1886(8)
_cell_length_b 24.5226(17)
_cell_length_c 14.6894(10)
_cell_measurement_reflns_used 9907
_cell_measurement_temperature 193(2)
_cell_measurement_theta_max 25.48
_cell_measurement_theta_min 2.43
_cell_volume 3670.2(5)
_computing_cell_refinement 'Bruker SMART'
_computing_data_collection 'Bruker SMART'
_computing_data_reduction 'Bruker SAINT'
_computing_molecular_graphics 'Bruker SHELXTL'
_computing_publication_material 'Bruker SHELXTL'
_computing_structure_refinement 'SHELXL-97 (Sheldrick, 1997)'
_computing_structure_solution 'SHELXS-97 (Sheldrick, 1990)'
_diffrn_ambient_temperature 193(2)
_diffrn_measured_fraction_theta_full 0.996
_diffrn_measured_fraction_theta_max 0.996
_diffrn_measurement_device_type 'CCD area detector'
_diffrn_measurement_method 'phi and omega scans'
_diffrn_radiation_monochromator graphite
_diffrn_radiation_source 'fine-focus sealed tube'
_diffrn_radiation_type MoK\a
_diffrn_radiation_wavelength 0.71073
_diffrn_reflns_av_R_equivalents 0.2185
_diffrn_reflns_av_sigmaI/netI 0.0693
_diffrn_reflns_limit_h_max 13
_diffrn_reflns_limit_h_min -13
_diffrn_reflns_limit_k_max 31
_diffrn_reflns_limit_k_min -31
_diffrn_reflns_limit_l_max 18
_diffrn_reflns_limit_l_min -18
_diffrn_reflns_number 66258
_diffrn_reflns_theta_full 27.19
_diffrn_reflns_theta_max 27.19
_diffrn_reflns_theta_min 1.62
_exptl_absorpt_coefficient_mu 1.122
_exptl_absorpt_correction_T_max 0.9119
_exptl_absorpt_correction_T_min 0.7058
_exptl_absorpt_correction_type integration
_exptl_crystal_colour colourless
_exptl_crystal_density_diffrn 1.248
_exptl_crystal_description plate
_exptl_crystal_F_000 1448
_exptl_crystal_size_max 0.428
_exptl_crystal_size_mid 0.401
_exptl_crystal_size_min 0.116
_refine_diff_density_max 0.794
_refine_diff_density_min -0.974
_refine_diff_density_rms 0.089
_refine_ls_extinction_method none
_refine_ls_goodness_of_fit_ref 1.047
_refine_ls_hydrogen_treatment mixed
_refine_ls_matrix_type full
_refine_ls_number_parameters 238
_refine_ls_number_reflns 4150
_refine_ls_number_restraints 8
_refine_ls_restrained_S_all 1.077
_refine_ls_R_factor_all 0.0945
_refine_ls_R_factor_gt 0.0455
_refine_ls_shift/su_max 0.006
_refine_ls_shift/su_mean 0.001
_refine_ls_structure_factor_coef Fsqd
_refine_ls_weighting_details 'calc w=1/[\s^2^(Fo^2^)+(0.0500P)^2^+3.2500P] where P=(Fo^2^+2Fc^2^)/3'
_refine_ls_weighting_scheme calc
_refine_ls_wR_factor_gt 0.1225
_refine_ls_wR_factor_ref 0.1448
_reflns_number_gt 2003
_reflns_number_total 4150
_reflns_threshold_expression >2sigma(I)
_cod_data_source_file ic2016879_si_002_05.cif
_cod_data_source_block fa17lface
_cod_database_code 4329402

loop_
_symmetry_equiv_pos_as_xyz
'x, y, z'
'-x+1/2, -y, z+1/2'
'-x, y+1/2, -z'
'x+1/2, -y+1/2, -z+1/2'
'-x, -y, -z'
'x-1/2, y, -z-1/2'
'x, -y-1/2, z'
'-x-1/2, y-1/2, z-1/2'

loop_
_atom_site_label
_atom_site_type_symbol
_atom_site_fract_x
_atom_site_fract_y
_atom_site_fract_z
_atom_site_U_iso_or_equiv
_atom_site_adp_type
_atom_site_occupancy
_atom_site_symmetry_multiplicity
_atom_site_calc_flag
_atom_site_refinement_flags
_atom_site_disorder_assembly
_atom_site_disorder_group
Ba1 Ba 0.0000 0.5000 1.0000 0.03828(15) Uani 1 2 d S . .
B1 B -0.2261(18) 0.4025(7) 1.0668(11) 0.086(6) Uani 0.50 1 d P A -1
H11 H -0.2592 0.4464 1.0516 0.103 Uiso 0.50 1 calc PR A -1
H12 H -0.1179 0.4027 1.0893 0.103 Uiso 0.50 1 calc PR A -1
H13 H -0.2899 0.3846 1.1240 0.103 Uiso 0.50 1 calc PR A -1
B2 B -0.1489(13) 0.3914(5) 0.9006(9) 0.057(4) Uani 0.50 1 d P A -1
H21 H -0.0424 0.3912 0.9265 0.068 Uiso 0.50 1 calc PR A -1
H22 H -0.1811 0.4355 0.8863 0.068 Uiso 0.50 1 calc PR A -1
H23 H -0.1557 0.3662 0.8347 0.068 Uiso 0.50 1 calc PR A -1
N1 N -0.242(3) 0.3655(13) 0.9753(17) 0.041(4) Uani 0.50 1 d P A -1
C1 C -0.3743(17) 0.3609(10) 0.9424(17) 0.096(7) Uani 0.50 1 d P A -1
H1A H -0.3792 0.3316 0.8972 0.144 Uiso 0.50 1 calc PR A -1
H1B H -0.4008 0.3954 0.9142 0.144 Uiso 0.50 1 calc PR A -1
H1C H -0.4331 0.3526 0.9933 0.144 Uiso 0.50 1 calc PR A -1
C2 C -0.1954(14) 0.3121(5) 1.0005(8) 0.073(3) Uani 0.50 1 d P A -1
H2A H -0.2527 0.2968 1.0476 0.109 Uiso 0.50 1 calc PR A -1
H2B H -0.1057 0.3149 1.0240 0.109 Uiso 0.50 1 calc PR A -1
H2C H -0.1963 0.2882 0.9470 0.109 Uiso 0.50 1 calc PR A -1
B3 B 0.1079(13) 0.6289(6) 1.0064(12) 0.081(5) Uani 0.50 1 d P A -1
H31 H 0.0716 0.6064 1.0703 0.097 Uiso 0.50 1 calc PR A -1
H32 H 0.0631 0.6089 0.9427 0.097 Uiso 0.50 1 calc PR A -1
H33 H 0.0764 0.6739 1.0098 0.097 Uiso 0.50 1 calc PR A -1
B4 B 0.3042(12) 0.5629(6) 1.0081(10) 0.068(4) Uani 0.50 1 d P A -1
H41 H 0.2622 0.5389 0.9476 0.081 Uiso 0.50 1 calc PR A -1
H42 H 0.2664 0.5443 1.0750 0.081 Uiso 0.50 1 calc PR A -1
H43 H 0.4169 0.5608 1.0066 0.081 Uiso 0.50 1 calc PR A -1
N2 N 0.258(2) 0.6254(13) 1.0014(16) 0.038(4) Uani 0.50 1 d P A -1
C3 C 0.3165(13) 0.6553(6) 0.9253(8) 0.083(4) Uani 0.50 1 d P A -1
H3A H 0.3099 0.6946 0.9368 0.125 Uiso 0.50 1 calc PR A -1
H3B H 0.2695 0.6463 0.8690 0.125 Uiso 0.50 1 calc PR A -1
H3C H 0.4090 0.6451 0.9191 0.125 Uiso 0.50 1 calc PR A -1
C4 C 0.310(2) 0.6539(9) 1.0877(18) 0.105(7) Uani 0.50 1 d P A -1
H4A H 0.3035 0.6936 1.0801 0.158 Uiso 0.50 1 calc PR A -1
H4B H 0.4019 0.6438 1.0976 0.158 Uiso 0.50 1 calc PR A -1
H4C H 0.2574 0.6426 1.1403 0.158 Uiso 0.50 1 calc PR A -1
C11 C 0.0368(5) 0.4628(3) 1.2389(3) 0.0599(17) Uani 1 1 d . . .
H11A H 0.0916 0.4574 1.2938 0.072 Uiso 1 1 calc R A .
H11B H -0.0281 0.4328 1.2358 0.072 Uiso 1 1 calc R . .
O12 O 0.1169(3) 0.46249(15) 1.1598(2) 0.0535(10) Uani 1 1 d . A .
C13 C 0.1892(5) 0.4133(2) 1.1504(4) 0.0648(17) Uani 1 1 d . . .
H13A H 0.1280 0.3824 1.1418 0.078 Uiso 1 1 calc R A .
H13B H 0.2408 0.4066 1.2064 0.078 Uiso 1 1 calc R . .
C14 C 0.2815(5) 0.4171(2) 1.0688(4) 0.0616(16) Uani 1 1 d . A .
H14A H 0.3420 0.4484 1.0763 0.074 Uiso 1 1 calc R . .
H14B H 0.3344 0.3834 1.0637 0.074 Uiso 1 1 calc R . .
O15 O 0.2040(3) 0.42424(15) 0.9900(2) 0.0514(9) Uani 1 1 d . A .
C16 C 0.2782(5) 0.4253(2) 0.9098(3) 0.0606(16) Uani 1 1 d . . .
H16A H 0.3339 0.3922 0.9064 0.073 Uiso 1 1 calc R A .
H16B H 0.3364 0.4576 0.9099 0.073 Uiso 1 1 calc R . .
C17 C 0.1882(5) 0.4274(2) 0.8284(4) 0.0591(15) Uani 1 1 d . A .
H17A H 0.2404 0.4258 0.7716 0.071 Uiso 1 1 calc R . .
H17B H 0.1277 0.3958 0.8293 0.071 Uiso 1 1 calc R . .
O18 O 0.1152(3) 0.47693(16) 0.8314(2) 0.0507(9) Uani 1 1 d . A .
C19 C 0.0333(6) 0.4828(3) 0.7558(4) 0.0611(16) Uani 1 1 d . . .
H19A H -0.0318 0.4528 0.7545 0.073 Uiso 1 1 calc R A .
H19B H 0.0859 0.4809 0.6992 0.073 Uiso 1 1 calc R . .
O21 O 0.3134(16) 0.2874(6) 0.9312(9) 0.167(6) Uani 0.50 1 d PD B -1
C21 C 0.1769(16) 0.2725(7) 0.9380(12) 0.126(8) Uani 0.50 1 d PD B -1
H21A H 0.1254 0.3050 0.9557 0.151 Uiso 0.50 1 calc PR B -1
H21B H 0.1667 0.2450 0.9868 0.151 Uiso 0.50 1 calc PR B -1
C22 C 0.1223(16) 0.2500 0.8517(13) 0.157(6) Uani 1 2 d SD . .
H22A H 0.0544 0.2741 0.8251 0.189 Uiso 0.50 1 calc PR B -1
H22B H 0.0863 0.2128 0.8599 0.189 Uiso 0.50 1 calc PR B -1
C23 C 0.246(2) 0.2500 0.7969(11) 0.219(10) Uani 1 2 d SD B .
H23A H 0.2494 0.2827 0.7576 0.263 Uiso 0.50 1 calc PR . .
H23B H 0.2494 0.2173 0.7576 0.263 Uiso 0.50 1 calc PR . .
C24 C 0.3614(17) 0.2500 0.8616(15) 0.206(9) Uani 1 2 d SD . .
H24A H 0.3782 0.2132 0.8867 0.247 Uiso 0.50 1 calc PR B -1
H24B H 0.4420 0.2639 0.8320 0.247 Uiso 0.50 1 calc PR B -1
O31 O 0.5117(18) 0.2500 1.2757(16) 0.323(11) Uani 1 2 d SD . .
C31 C 0.4553(15) 0.2989(4) 1.2420(8) 0.209(7) Uani 1 1 d D . .
H31A H 0.5240 0.3251 1.2231 0.250 Uiso 1 1 calc R . .
H31B H 0.3983 0.3162 1.2883 0.250 Uiso 1 1 calc R . .
C32 C 0.3806(12) 0.28060(19) 1.1657(8) 0.190(6) Uani 1 1 d D . .
H32A H 0.4199 0.2944 1.1085 0.228 Uiso 1 1 calc R . .
H32B H 0.2895 0.2944 1.1700 0.228 Uiso 1 1 calc R . .

loop_
_atom_site_aniso_label
_atom_site_aniso_U_11
_atom_site_aniso_U_22
_atom_site_aniso_U_33
_atom_site_aniso_U_23
_atom_site_aniso_U_13
_atom_site_aniso_U_12
Ba1 0.0349(2) 0.0510(3) 0.0290(2) -0.0001(2) 0.0004(2) 0.01100(16)
B1 0.110(14) 0.068(11) 0.079(11) -0.044(10) 0.052(10) -0.039(10)
B2 0.066(9) 0.049(8) 0.055(8) -0.013(7) -0.002(7) -0.004(6)
N1 0.069(11) 0.038(12) 0.017(9) -0.019(6) 0.009(7) -0.013(8)
C1 0.059(11) 0.099(17) 0.13(2) 0.014(15) -0.014(11) -0.027(10)
C2 0.089(9) 0.053(8) 0.077(9) -0.004(7) 0.007(8) -0.001(7)
B3 0.047(7) 0.059(9) 0.136(16) -0.002(11) 0.010(10) 0.011(6)
B4 0.037(6) 0.060(9) 0.106(12) 0.011(9) -0.026(8) 0.012(5)
N2 0.046(6) 0.040(9) 0.028(13) -0.023(8) 0.002(8) 0.002(5)
C3 0.091(10) 0.102(11) 0.056(8) 0.014(8) 0.022(7) -0.015(9)
C4 0.13(2) 0.068(13) 0.121(18) -0.002(12) 0.007(16) -0.032(14)
C11 0.057(3) 0.093(5) 0.030(3) 0.014(3) -0.001(3) -0.014(3)
O12 0.046(2) 0.071(3) 0.044(2) 0.0146(19) -0.0041(17) 0.0006(19)
C13 0.041(3) 0.084(5) 0.069(4) 0.030(3) -0.012(3) 0.002(3)
C14 0.037(3) 0.076(4) 0.072(4) 0.011(3) -0.012(3) 0.015(3)
O15 0.0371(17) 0.063(2) 0.055(2) -0.0035(19) 0.0028(18) 0.0102(16)
C16 0.044(3) 0.075(4) 0.063(4) -0.022(3) 0.008(3) 0.009(3)
C17 0.044(3) 0.067(4) 0.065(4) -0.025(3) 0.018(3) 0.006(3)
O18 0.043(2) 0.072(2) 0.037(2) -0.013(2) 0.0049(17) -0.0028(19)
C19 0.070(4) 0.074(4) 0.039(3) -0.002(3) -0.001(3) -0.010(3)
O21 0.141(13) 0.227(16) 0.132(11) -0.030(10) 0.028(9) 0.006(11)
C21 0.088(12) 0.15(2) 0.138(15) -0.012(12) 0.014(12) -0.006(10)
C22 0.166(17) 0.156(14) 0.150(14) 0.000 -0.030(14) 0.000
C23 0.27(3) 0.29(3) 0.097(13) 0.000 0.033(17) 0.000
C24 0.142(18) 0.30(3) 0.18(2) 0.000 0.032(16) 0.000
O31 0.29(2) 0.27(2) 0.42(3) 0.000 -0.049(17) 0.000
C31 0.311(19) 0.114(10) 0.201(15) -0.064(11) 0.082(13) -0.031(12)
C32 0.188(12) 0.171(13) 0.210(12) 0.093(9) -0.048(10) 0.002(8)

loop_
_atom_type_symbol
_atom_type_description
_atom_type_scat_dispersion_real
_atom_type_scat_dispersion_imag
_atom_type_scat_source
C C 0.0033 0.0016 'International Tables Vol C Tables 4.2.6.8 and 6.1.1.4'
H H 0.0000 0.0000 'International Tables Vol C Tables 4.2.6.8 and 6.1.1.4'
B B 0.0013 0.0007 'International Tables Vol C Tables 4.2.6.8 and 6.1.1.4'
N N 0.0061 0.0033 'International Tables Vol C Tables 4.2.6.8 and 6.1.1.4'
O O 0.0106 0.0060 'International Tables Vol C Tables 4.2.6.8 and 6.1.1.4'
Ba Ba -0.3244 2.2819 'International Tables Vol C Tables 4.2.6.8 and 6.1.1.4'

loop_
_geom_angle_atom_site_label_1
_geom_angle_atom_site_label_2
_geom_angle_atom_site_label_3
_geom_angle
_geom_angle_site_symmetry_1
_geom_angle_site_symmetry_3
O12 Ba1 O12 180.000(1) 5_567 .
O12 Ba1 O15 60.45(10) 5_567 5_567
O12 Ba1 O15 119.55(10) . 5_567
O12 Ba1 O15 119.55(10) 5_567 .
O12 Ba1 O15 60.45(10) . .
O15 Ba1 O15 180.000(1) 5_567 .
O12 Ba1 O18 60.05(11) 5_567 .
O12 Ba1 O18 119.95(11) . .
O15 Ba1 O18 119.56(10) 5_567 .
O15 Ba1 O18 60.44(10) . .
O12 Ba1 O18 119.95(11) 5_567 5_567
O12 Ba1 O18 60.05(11) . 5_567
O15 Ba1 O18 60.44(10) 5_567 5_567
O15 Ba1 O18 119.56(10) . 5_567
O18 Ba1 O18 180.000(1) . 5_567
O12 Ba1 B3 98.5(3) 5_567 5_567
O12 Ba1 B3 81.5(3) . 5_567
O15 Ba1 B3 112.7(2) 5_567 5_567
O15 Ba1 B3 67.3(2) . 5_567
O18 Ba1 B3 85.5(3) . 5_567
O18 Ba1 B3 94.5(3) 5_567 5_567
O12 Ba1 B3 81.5(3) 5_567 .
O12 Ba1 B3 98.5(3) . .
O15 Ba1 B3 67.3(2) 5_567 .
O15 Ba1 B3 112.7(2) . .
O18 Ba1 B3 94.5(3) . .
O18 Ba1 B3 85.5(3) 5_567 .
B3 Ba1 B3 180.000(2) 5_567 .
O12 Ba1 B2 72.9(3) 5_567 .
O12 Ba1 B2 107.1(3) . .
O15 Ba1 B2 102.3(2) 5_567 .
O15 Ba1 B2 77.7(2) . .
O18 Ba1 B2 69.4(2) . .
O18 Ba1 B2 110.6(2) 5_567 .
B3 Ba1 B2 25.9(3) 5_567 .
B3 Ba1 B2 154.1(3) . .
O12 Ba1 B2 107.1(3) 5_567 5_567
O12 Ba1 B2 72.9(3) . 5_567
O15 Ba1 B2 77.7(2) 5_567 5_567
O15 Ba1 B2 102.3(2) . 5_567
O18 Ba1 B2 110.6(2) . 5_567
O18 Ba1 B2 69.4(2) 5_567 5_567
B3 Ba1 B2 154.1(3) 5_567 5_567
B3 Ba1 B2 25.9(3) . 5_567
B2 Ba1 B2 180.0(3) . 5_567
O12 Ba1 B1 100.5(4) 5_567 .
O12 Ba1 B1 79.5(4) . .
O15 Ba1 B1 87.1(3) 5_567 .
O15 Ba1 B1 92.9(3) . .
O18 Ba1 B1 113.0(2) . .
O18 Ba1 B1 67.0(2) 5_567 .
B3 Ba1 B1 30.4(3) 5_567 .
B3 Ba1 B1 149.6(3) . .
B2 Ba1 B1 44.2(3) . .
B2 Ba1 B1 135.8(3) 5_567 .
O12 Ba1 B1 79.5(4) 5_567 5_567
O12 Ba1 B1 100.5(4) . 5_567
O15 Ba1 B1 92.9(3) 5_567 5_567
O15 Ba1 B1 87.1(3) . 5_567
O18 Ba1 B1 67.0(2) . 5_567
O18 Ba1 B1 113.0(2) 5_567 5_567
B3 Ba1 B1 149.6(3) 5_567 5_567
B3 Ba1 B1 30.4(3) . 5_567
B2 Ba1 B1 135.8(3) . 5_567
B2 Ba1 B1 44.2(3) 5_567 5_567
B1 Ba1 B1 180.0(4) . 5_567
O12 Ba1 B4 74.7(2) 5_567 5_567
O12 Ba1 B4 105.3(2) . 5_567
O15 Ba1 B4 68.4(2) 5_567 5_567
O15 Ba1 B4 111.6(2) . 5_567
O18 Ba1 B4 104.7(3) . 5_567
O18 Ba1 B4 75.3(3) 5_567 5_567
B3 Ba1 B4 44.3(3) 5_567 5_567
B3 Ba1 B4 135.7(3) . 5_567
B2 Ba1 B4 40.2(3) . 5_567
B2 Ba1 B4 139.8(3) 5_567 5_567
B1 Ba1 B4 26.7(4) . 5_567
B1 Ba1 B4 153.3(4) 5_567 5_567
O12 Ba1 B4 105.3(2) 5_567 .
O12 Ba1 B4 74.7(2) . .
O15 Ba1 B4 111.6(2) 5_567 .
O15 Ba1 B4 68.4(2) . .
O18 Ba1 B4 75.3(3) . .
O18 Ba1 B4 104.7(3) 5_567 .
B3 Ba1 B4 135.7(3) 5_567 .
B3 Ba1 B4 44.3(3) . .
B2 Ba1 B4 139.8(3) . .
B2 Ba1 B4 40.2(3) 5_567 .
B1 Ba1 B4 153.3(4) . .
B1 Ba1 B4 26.7(4) 5_567 .
B4 Ba1 B4 180.0(5) 5_567 .
N1 B1 Ba1 102.5(13) . .
N1 B1 H11 109.5 . .
Ba1 B1 H11 59.6 . .
N1 B1 H12 109.5 . .
Ba1 B1 H12 56.0 . .
H11 B1 H12 109.5 . .
N1 B1 H13 109.5 . .
Ba1 B1 H13 147.9 . .
H11 B1 H13 109.5 . .
H12 B1 H13 109.5 . .
N1 B2 Ba1 106.5(9) . .
N1 B2 H21 109.5 . .
Ba1 B2 H21 55.9 . .
N1 B2 H22 109.5 . .
Ba1 B2 H22 57.8 . .
H21 B2 H22 109.5 . .
N1 B2 H23 109.5 . .
Ba1 B2 H23 144.0 . .
H21 B2 H23 109.5 . .
H22 B2 H23 109.5 . .
C1 N1 C2 109(2) . .
C1 N1 B2 111(2) . .
C2 N1 B2 110.3(15) . .
C1 N1 B1 114.4(18) . .
C2 N1 B1 105(2) . .
B2 N1 B1 106.8(19) . .
N1 C1 H1A 109.5 . .
N1 C1 H1B 109.5 . .
H1A C1 H1B 109.5 . .
N1 C1 H1C 109.5 . .
H1A C1 H1C 109.5 . .
H1B C1 H1C 109.5 . .
N1 C2 H2A 109.5 . .
N1 C2 H2B 109.5 . .
H2A C2 H2B 109.5 . .
N1 C2 H2C 109.5 . .
H2A C2 H2C 109.5 . .
H2B C2 H2C 109.5 . .
N2 B3 Ba1 105.9(14) . .
N2 B3 H31 109.5 . .
Ba1 B3 H31 57.7 . .
N2 B3 H32 109.5 . .
Ba1 B3 H32 56.3 . .
H31 B3 H32 109.5 . .
N2 B3 H33 109.5 . .
Ba1 B3 H33 144.6 . .
H31 B3 H33 109.5 . .
H32 B3 H33 109.5 . .
N2 B4 Ba1 99.3(11) . .
N2 B4 H41 109.5 . .
Ba1 B4 H41 54.0 . .
N2 B4 H42 109.5 . .
Ba1 B4 H42 63.4 . .
H41 B4 H42 109.5 . .
N2 B4 H43 109.5 . .
Ba1 B4 H43 150.8 . .
H41 B4 H43 109.5 . .
H42 B4 H43 109.5 . .
C3 N2 B3 114(2) . .
C3 N2 C4 105(2) . .
B3 N2 C4 106.1(14) . .
C3 N2 B4 114.0(13) . .
B3 N2 B4 110(2) . .
C4 N2 B4 106(2) . .
N2 C3 H3A 109.5 . .
N2 C3 H3B 109.5 . .
H3A C3 H3B 109.5 . .
N2 C3 H3C 109.5 . .
H3A C3 H3C 109.5 . .
H3B C3 H3C 109.5 . .
N2 C4 H4A 109.5 . .
N2 C4 H4B 109.5 . .
H4A C4 H4B 109.5 . .
N2 C4 H4C 109.5 . .
H4A C4 H4C 109.5 . .
H4B C4 H4C 109.5 . .
O12 C11 C19 108.5(5) . 5_567
O12 C11 H11A 110.0 . .
C19 C11 H11A 110.0 5_567 .
O12 C11 H11B 110.0 . .
C19 C11 H11B 110.0 5_567 .
H11A C11 H11B 108.4 . .
C11 O12 C13 112.5(4) . .
C11 O12 Ba1 116.2(3) . .
C13 O12 Ba1 114.8(3) . .
O12 C13 C14 110.1(4) . .
O12 C13 H13A 109.6 . .
C14 C13 H13A 109.6 . .
O12 C13 H13B 109.6 . .
C14 C13 H13B 109.6 . .
H13A C13 H13B 108.2 . .
O15 C14 C13 107.9(4) . .
O15 C14 H14A 110.1 . .
C13 C14 H14A 110.1 . .
O15 C14 H14B 110.1 . .
C13 C14 H14B 110.1 . .
H14A C14 H14B 108.4 . .
C16 O15 C14 113.0(4) . .
C16 O15 Ba1 115.8(3) . .
C14 O15 Ba1 117.1(3) . .
O15 C16 C17 109.8(4) . .
O15 C16 H16A 109.7 . .
C17 C16 H16A 109.7 . .
O15 C16 H16B 109.7 . .
C17 C16 H16B 109.7 . .
H16A C16 H16B 108.2 . .
O18 C17 C16 108.9(4) . .
O18 C17 H17A 109.9 . .
C16 C17 H17A 109.9 . .
O18 C17 H17B 109.9 . .
C16 C17 H17B 109.9 . .
H17A C17 H17B 108.3 . .
C19 O18 C17 112.1(4) . .
C19 O18 Ba1 115.6(3) . .
C17 O18 Ba1 114.7(3) . .
O18 C19 C11 109.3(5) . 5_567
O18 C19 H19A 109.8 . .
C11 C19 H19A 109.8 5_567 .
O18 C19 H19B 109.8 . .
C11 C19 H19B 109.8 5_567 .
H19A C19 H19B 108.3 . .
C21 O21 C24 102.2(14) . .
O21 C21 C22 113.3(14) . .
O21 C21 H21A 108.9 . .
C22 C21 H21A 108.9 . .
O21 C21 H21B 108.9 . .
C22 C21 H21B 108.9 . .
H21A C21 H21B 107.7 . .
C21 C22 C21 43.5(14) . 7_565
C21 C22 C23 98.2(13) . .
C21 C22 C23 98.2(12) 7_565 .
C21 C22 H22A 112.1 . .
C21 C22 H22A 144.9 7_565 .
C23 C22 H22A 112.1 . .
C21 C22 H22B 112.1 . .
C21 C22 H22B 72.2 7_565 .
C23 C22 H22B 112.1 . .
H22A C22 H22B 109.8 . .
C22 C23 C24 108.5(13) . .
C22 C23 H23A 110.0 . .
C24 C23 H23A 110.0 . .
C22 C23 H23B 110.0 . .
C24 C23 H23B 110.0 . .
H23A C23 H23B 108.4 . .
O21 C24 O21 78.0(15) . 7_565
O21 C24 C23 100.4(12) . .
O21 C24 C23 100.4(12) 7_565 .
O21 C24 H24A 111.7 . .
O21 C24 H24A 39.0 7_565 .
C23 C24 H24A 111.7 . .
O21 C24 H24B 111.7 . .
O21 C24 H24B 143.3 7_565 .
C23 C24 H24B 111.7 . .
H24A C24 H24B 109.5 . .
C31 O31 C31 115.3(17) 7_565 .
O31 C31 C32 103.0(13) . .
O31 C31 H31A 111.2 . .
C32 C31 H31A 111.2 . .
O31 C31 H31B 111.2 . .
C32 C31 H31B 111.2 . .
H31A C31 H31B 109.1 . .
C31 C32 C32 108.3(5) . 7_565
C31 C32 H32A 110.0 . .
C32 C32 H32A 110.0 7_565 .
C31 C32 H32B 110.0 . .
C32 C32 H32B 110.0 7_565 .
H32A C32 H32B 108.4 . .

loop_
_geom_bond_atom_site_label_1
_geom_bond_atom_site_label_2
_geom_bond_distance
_geom_bond_site_symmetry_2
Ba1 O12 2.788(3) 5_567
Ba1 O12 2.788(3) .
Ba1 O15 2.791(3) 5_567
Ba1 O15 2.791(3) .
Ba1 O18 2.799(3) .
Ba1 O18 2.799(3) 5_567
Ba1 B3 3.347(16) 5_567
Ba1 B3 3.347(16) .
Ba1 B2 3.396(13) .
Ba1 B2 3.396(13) 5_567
Ba1 B1 3.461(15) .
Ba1 B1 3.461(15) 5_567
Ba1 B4 3.464(13) 5_567
Ba1 B4 3.464(13) .
B1 N1 1.63(2) .
B1 H11 1.1500 .
B1 H12 1.1500 .
B1 H13 1.1500 .
B2 N1 1.58(3) .
B2 H21 1.1500 .
B2 H22 1.1500 .
B2 H23 1.1500 .
N1 C1 1.44(4) .
N1 C2 1.44(4) .
C1 H1A 0.9800 .
C1 H1B 0.9800 .
C1 H1C 0.9800 .
C2 H2A 0.9800 .
C2 H2B 0.9800 .
C2 H2C 0.9800 .
B3 N2 1.54(3) .
B3 H31 1.1500 .
B3 H32 1.1500 .
B3 H33 1.1500 .
B4 N2 1.61(3) .
B4 H41 1.1500 .
B4 H42 1.1500 .
B4 H43 1.1500 .
N2 C3 1.46(3) .
N2 C4 1.54(3) .
C3 H3A 0.9800 .
C3 H3B 0.9800 .
C3 H3C 0.9800 .
C4 H4A 0.9800 .
C4 H4B 0.9800 .
C4 H4C 0.9800 .
C11 O12 1.420(6) .
C11 C19 1.516(9) 5_567
C11 H11A 0.9900 .
C11 H11B 0.9900 .
O12 C13 1.420(6) .
C13 C14 1.525(7) .
C13 H13A 0.9900 .
C13 H13B 0.9900 .
C14 O15 1.413(6) .
C14 H14A 0.9900 .
C14 H14B 0.9900 .
O15 C16 1.400(5) .
C16 C17 1.508(7) .
C16 H16A 0.9900 .
C16 H16B 0.9900 .
C17 O18 1.425(6) .
C17 H17A 0.9900 .
C17 H17B 0.9900 .
O18 C19 1.396(6) .
C19 C11 1.516(9) 5_567
C19 H19A 0.9900 .
C19 H19B 0.9900 .
O21 C21 1.442(9) .
O21 C24 1.459(9) .
C21 C22 1.490(9) .
C21 H21A 0.9900 .
C21 H21B 0.9900 .
C22 C21 1.490(9) 7_565
C22 C23 1.497(9) .
C22 H22A 0.9900 .
C22 H22B 0.9900 .
C23 C24 1.509(10) .
C23 H23A 0.9900 .
C23 H23B 0.9900 .
C24 O21 1.459(9) 7_565
C24 H24A 0.9900 .
C24 H24B 0.9900 .
O31 C31 1.418(9) 7_565
O31 C31 1.418(9) .
C31 C32 1.428(8) .
C31 H31A 0.9900 .
C31 H31B 0.9900 .
C32 C32 1.501(9) 7_565
C32 H32A 0.9900 .
C32 H32B 0.9900 .
